data_7060157
loop_
_publ_author_name
'Lu, Tian'
'He, Yuna'
'Song, Jia'
'Hou, Zhengwen'
'Yin, Hongquan'
'Fan, Guijuan'
'Chen, Fu-Xue'

_publ_section_title
;
 Synthesis and properties of gem-dinitro energetic salts based on
 1,2,4-oxadiazole with low impact sensitivity
;
_journal_issue 2
_journal_name_full 'New Journal of Chemistry'
_journal_page_first 526
_journal_page_last 529
_journal_paper_doi 10.1039/D0NJ05530A
_journal_volume 45
_journal_year 2021
_chemical_formula_sum 'C4 H8 N6 O5'
_chemical_formula_weight 220.16
_space_group_crystal_system monoclinic
_space_group_IT_number 14
_space_group_name_Hall '-P 2ybc'
_space_group_name_H-M_alt 'P 1 21/c 1'
_atom_sites_solution_hydrogens mixed
_audit_creation_method SHELXL-2014
_audit_update_record
;
2020-07-23 deposited with the CCDC.	2020-12-14 downloaded from the CCDC.
;
_cell_angle_alpha 90
_cell_angle_beta 95.072(3)
_cell_angle_gamma 90
_cell_formula_units_Z 4
_cell_length_a 8.2956(7)
_cell_length_b 8.4968(7)
_cell_length_c 12.4697(11)
_cell_measurement_reflns_used 5082
_cell_measurement_temperature 293(2)
_cell_measurement_theta_max 28.42
_cell_measurement_theta_min 2.84
_cell_volume 875.50(13)
_computing_structure_refinement 'SHELXL-2014 (Sheldrick, 2014)'
_diffrn_ambient_temperature 293(2)
_diffrn_measured_fraction_theta_full 1.000
_diffrn_measured_fraction_theta_max 0.993
_diffrn_measurement_device_type 'Bruker APEX-II CCD'
_diffrn_measurement_method '\f and \w scans'
_diffrn_radiation_type MoK\a
_diffrn_radiation_wavelength 0.71073
_diffrn_reflns_av_R_equivalents 0.0302
_diffrn_reflns_av_unetI/netI 0.0194
_diffrn_reflns_Laue_measured_fraction_full 1.000
_diffrn_reflns_Laue_measured_fraction_max 0.993
_diffrn_reflns_limit_h_max 11
_diffrn_reflns_limit_h_min -11
_diffrn_reflns_limit_k_max 11
_diffrn_reflns_limit_k_min -11
_diffrn_reflns_limit_l_max 16
_diffrn_reflns_limit_l_min -16
_diffrn_reflns_number 10429
_diffrn_reflns_point_group_measured_fraction_full 1.000
_diffrn_reflns_point_group_measured_fraction_max 0.993
_diffrn_reflns_theta_full 25.242
_diffrn_reflns_theta_max 28.451
_diffrn_reflns_theta_min 2.465
_exptl_absorpt_coefficient_mu 0.151
_exptl_crystal_colour coulourness
_exptl_crystal_density_diffrn 1.670
_exptl_crystal_description block
_exptl_crystal_F_000 456
_exptl_crystal_size_max 0.8
_exptl_crystal_size_mid 0.6
_exptl_crystal_size_min 0.5
_refine_diff_density_max 0.475
_refine_diff_density_min -0.560
_refine_diff_density_rms 0.118
_refine_ls_extinction_method none
_refine_ls_goodness_of_fit_ref 1.275
_refine_ls_hydrogen_treatment constr
_refine_ls_matrix_type full
_refine_ls_number_parameters 137
_refine_ls_number_reflns 2190
_refine_ls_number_restraints 0
_refine_ls_restrained_S_all 1.275
_refine_ls_R_factor_all 0.1019
_refine_ls_R_factor_gt 0.0984
_refine_ls_shift/su_max 0.000
_refine_ls_shift/su_mean 0.000
_refine_ls_structure_factor_coef Fsqd
_refine_ls_weighting_details 'w=1/[\s^2^(Fo^2^)+(0.0491P)^2^+3.9034P] where P=(Fo^2^+2Fc^2^)/3'
_refine_ls_weighting_scheme calc
_refine_ls_wR_factor_gt 0.2562
_refine_ls_wR_factor_ref 0.2576
_reflns_Friedel_coverage 0.000
_reflns_number_gt 2017
_reflns_number_total 2190
_reflns_threshold_expression 'I > 2\s(I)'
_cod_data_source_file d0nj05530a2.cif
_cod_data_source_block N2H5
_cod_depositor_comments 'Adding full bibliography for 7060157--7060159.cif.'
_cod_original_sg_symbol_H-M 'P 21/c'
_cod_database_code 7060157
_shelx_space_group_comment
;
The symmetry employed for this shelxl refinement is uniquely defined
by the following loop, which should always be used as a source of
symmetry information in preference to the above space-group names.
They are only intended as comments.
;
_shelxl_version_number 2014-3

loop_
_space_group_symop_operation_xyz
'x, y, z'
'-x, y+1/2, -z+1/2'
'-x, -y, -z'
'x, -y-1/2, z-1/2'

loop_
_atom_site_label
_atom_site_type_symbol
_atom_site_fract_x
_atom_site_fract_y
_atom_site_fract_z
_atom_site_U_iso_or_equiv
_atom_site_adp_type
_atom_site_occupancy
_atom_site_site_symmetry_order
_atom_site_calc_flag
_atom_site_refinement_flags_posn
_atom_site_refinement_flags_adp
_atom_site_refinement_flags_occupancy
_atom_site_disorder_assembly
_atom_site_disorder_group
O1 O 0.5467(4) 0.6588(4) 0.1019(3) 0.0444(9) Uani 1 1 d . . . . .
O2 O 0.1300(4) 1.1760(4) 0.0381(3) 0.0431(9) Uani 1 1 d . . . . .
O3 O 0.2560(5) 1.0445(5) 0.1696(3) 0.0456(9) Uani 1 1 d . . . . .
O4 O 0.1174(5) 1.0363(5) -0.1499(3) 0.0489(10) Uani 1 1 d . . . . .
O5 O 0.2362(6) 0.8097(5) -0.1507(3) 0.0545(11) Uani 1 1 d . . . . .
N1 N 0.5038(5) 0.8058(5) 0.0535(4) 0.0434(10) Uani 1 1 d . . . . .
N2 N 0.2823(4) 0.6746(5) 0.0972(3) 0.0342(9) Uani 1 1 d . . . . .
N4 N 0.2089(4) 1.0590(5) 0.0716(3) 0.0304(8) Uani 1 1 d . . . . .
N5 N 0.1991(5) 0.9310(5) -0.1016(3) 0.0363(9) Uani 1 1 d . . . . .
C16 C 0.2508(5) 0.9373(5) 0.0065(3) 0.0286(9) Uani 1 1 d . . . . .
C19 C 0.3468(5) 0.8075(5) 0.0532(3) 0.0275(8) Uani 1 1 d . . . . .
C25 C 0.4085(5) 0.5908(6) 0.1247(3) 0.0301(9) Uani 1 1 d . . . . .
C29 C 0.4200(7) 0.4349(6) 0.1756(4) 0.0446(12) Uani 1 1 d . . . . .
H29A H 0.3318 0.3704 0.1464 0.067 Uiso 1 1 calc R U . . .
H29B H 0.4151 0.4460 0.2519 0.067 Uiso 1 1 calc R U . . .
H29C H 0.5207 0.3865 0.1618 0.067 Uiso 1 1 calc R U . . .
N6 N 0.0774(8) 0.0015(9) 0.3907(5) 0.0790(19) Uani 1 1 d . . . . .
H6B H 0.0334 -0.0765 0.3505 0.095 Uiso 1 1 d R U . . .
H14A H 0.1834 -0.0143 0.4034 0.095 Uiso 1 1 d R U . . .
N7 N 0.0513(5) 0.1427(6) 0.3358(4) 0.0495(12) Uani 1 1 d . . . . .
H7A H 0.0986 0.2203 0.3749 0.059 Uiso 1 1 d R U . . .
H7B H 0.0926 0.1385 0.2724 0.059 Uiso 1 1 d R U . . .
H7C H -0.0547 0.1605 0.3257 0.059 Uiso 1 1 d R U . . .

loop_
_atom_site_aniso_label
_atom_site_aniso_U_11
_atom_site_aniso_U_22
_atom_site_aniso_U_33
_atom_site_aniso_U_23
_atom_site_aniso_U_13
_atom_site_aniso_U_12
O1 0.0298(16) 0.040(2) 0.065(2) 0.0072(17) 0.0097(15) 0.0023(15)
O2 0.0452(19) 0.0389(19) 0.0453(19) 0.0046(16) 0.0046(15) 0.0111(16)
O3 0.053(2) 0.057(2) 0.0264(15) -0.0055(16) 0.0014(14) 0.0117(18)
O4 0.057(2) 0.052(2) 0.0352(18) 0.0080(17) -0.0107(16) -0.0060(19)
O5 0.080(3) 0.053(2) 0.0306(17) -0.0094(17) 0.0044(17) -0.001(2)
N1 0.0301(19) 0.038(2) 0.063(3) 0.008(2) 0.0115(18) -0.0026(17)
N2 0.0282(18) 0.042(2) 0.0328(18) 0.0050(17) 0.0030(14) -0.0063(16)
N4 0.0265(17) 0.037(2) 0.0278(17) 0.0020(15) 0.0044(13) -0.0016(15)
N5 0.039(2) 0.043(2) 0.0271(17) -0.0007(17) 0.0040(15) -0.0097(18)
C16 0.0291(19) 0.032(2) 0.0251(18) 0.0020(16) 0.0053(15) -0.0045(17)
C19 0.0260(18) 0.034(2) 0.0226(17) -0.0007(16) 0.0041(14) -0.0025(16)
C25 0.032(2) 0.033(2) 0.0252(18) -0.0050(16) 0.0041(15) -0.0016(17)
C29 0.051(3) 0.038(3) 0.045(3) 0.007(2) 0.001(2) 0.003(2)
N6 0.078(4) 0.084(5) 0.077(4) 0.019(4) 0.019(3) 0.022(4)
N7 0.038(2) 0.065(3) 0.046(2) -0.024(2) 0.0071(18) 0.000(2)

loop_
_atom_type_symbol
_atom_type_description
_atom_type_scat_dispersion_real
_atom_type_scat_dispersion_imag
_atom_type_scat_source
C C 0.0033 0.0016 'International Tables Vol C Tables 4.2.6.8 and 6.1.1.4'
H H 0.0000 0.0000 'International Tables Vol C Tables 4.2.6.8 and 6.1.1.4'
N N 0.0061 0.0033 'International Tables Vol C Tables 4.2.6.8 and 6.1.1.4'
O O 0.0106 0.0060 'International Tables Vol C Tables 4.2.6.8 and 6.1.1.4'

loop_
_geom_angle_atom_site_label_1
_geom_angle_atom_site_label_2
_geom_angle_atom_site_label_3
_geom_angle
_geom_angle_site_symmetry_1
_geom_angle_site_symmetry_3
_geom_angle_publ_flag
C25 O1 N1 106.5(3) . . ?
C19 N1 O1 103.0(4) . . ?
C25 N2 C19 102.9(4) . . ?
O2 N4 O3 121.0(4) . . ?
O2 N4 C16 123.7(4) . . ?
O3 N4 C16 115.3(4) . . ?
O4 N5 O5 120.1(4) . . ?
O4 N5 C16 123.7(4) . . ?
O5 N5 C16 116.2(4) . . ?
N4 C16 N5 122.1(4) . . ?
N4 C16 C19 119.4(4) . . ?
N5 C16 C19 118.4(4) . . ?
N1 C19 N2 114.3(4) . . ?
N1 C19 C16 121.5(4) . . ?
N2 C19 C16 124.2(4) . . ?
N2 C25 O1 113.4(4) . . ?
N2 C25 C29 129.4(4) . . ?
O1 C25 C29 117.2(4) . . ?
C25 C29 H29A 109.5 . . ?
C25 C29 H29B 109.5 . . ?
H29A C29 H29B 109.5 . . ?
C25 C29 H29C 109.5 . . ?
H29A C29 H29C 109.5 . . ?
H29B C29 H29C 109.5 . . ?
N7 N6 H6B 109.1 . . ?
N7 N6 H14A 109.1 . . ?
H6B N6 H14A 109.7 . . ?
N6 N7 H7A 109.1 . . ?
N6 N7 H7B 110.3 . . ?
H7A N7 H7B 109.4 . . ?
N6 N7 H7C 109.0 . . ?
H7A N7 H7C 109.5 . . ?
H7B N7 H7C 109.5 . . ?

loop_
_geom_bond_atom_site_label_1
_geom_bond_atom_site_label_2
_geom_bond_distance
_geom_bond_site_symmetry_2
_geom_bond_publ_flag
O1 C25 1.336(5) . ?
O1 N1 1.419(6) . ?
O2 N4 1.242(5) . ?
O3 N4 1.256(5) . ?
O4 N5 1.245(6) . ?
O5 N5 1.252(6) . ?
N1 C19 1.303(6) . ?
N2 C25 1.288(6) . ?
N2 C19 1.384(6) . ?
N4 C16 1.378(6) . ?
N5 C16 1.378(5) . ?
C16 C19 1.452(6) . ?
C25 C29 1.468(7) . ?
C29 H29A 0.9600 . ?
C29 H29B 0.9600 . ?
C29 H29C 0.9600 . ?
N6 N7 1.389(8) . ?
N6 H6B 0.8900 . ?
N6 H14A 0.8898 . ?
N7 H7A 0.8900 . ?
N7 H7B 0.8898 . ?
N7 H7C 0.8900 . ?

loop_
_geom_torsion_atom_site_label_1
_geom_torsion_atom_site_label_2
_geom_torsion_atom_site_label_3
_geom_torsion_atom_site_label_4
_geom_torsion
_geom_torsion_site_symmetry_1
_geom_torsion_site_symmetry_2
_geom_torsion_site_symmetry_3
_geom_torsion_site_symmetry_4
_geom_torsion_publ_flag
C25 O1 N1 C19 -0.1(5) . . . . ?
O2 N4 C16 N5 -4.1(6) . . . . ?
O3 N4 C16 N5 175.7(4) . . . . ?
O2 N4 C16 C19 178.5(4) . . . . ?
O3 N4 C16 C19 -1.7(6) . . . . ?
O4 N5 C16 N4 3.2(7) . . . . ?
O5 N5 C16 N4 -175.5(4) . . . . ?
O4 N5 C16 C19 -179.4(4) . . . . ?
O5 N5 C16 C19 1.9(6) . . . . ?
O1 N1 C19 N2 0.1(5) . . . . ?
O1 N1 C19 C16 -177.9(4) . . . . ?
C25 N2 C19 N1 0.0(5) . . . . ?
C25 N2 C19 C16 177.8(4) . . . . ?
N4 C16 C19 N1 -94.2(5) . . . . ?
N5 C16 C19 N1 88.4(5) . . . . ?
N4 C16 C19 N2 88.1(5) . . . . ?
N5 C16 C19 N2 -89.3(5) . . . . ?
C19 N2 C25 O1 0.0(5) . . . . ?
C19 N2 C25 C29 -179.7(5) . . . . ?
N1 O1 C25 N2 0.1(5) . . . . ?
N1 O1 C25 C29 179.8(4) . . . . ?
